data_4333886
loop_
_publ_author_name
'Nora Gr\"uger'
'Lara-Isabel Rodr\'iguez'
'Hubert Wadepohl'
'Lutz H. Gade'

_publ_section_title
;
 Achiral and Chiral PNP-Pincer Ligands with a Carbazole Backbone:
 Coordination Chemistry with d8 Transition Metals
;
_journal_name_full 'Inorganic Chemistry'
_journal_page_first 2050
_journal_page_last 2059
_journal_paper_doi 10.1021/ic302454n
_journal_volume 52
_journal_year 2013
_chemical_formula_sum 'C47 H46 N O P2 Rh'
_chemical_formula_weight 805.70
_space_group_IT_number 2
_symmetry_cell_setting triclinic
_symmetry_Int_Tables_number 2
_symmetry_space_group_name_Hall '-P 1'
_symmetry_space_group_name_H-M 'P -1'
_atom_sites_solution_hydrogens geom
_atom_sites_solution_primary dual
_atom_sites_solution_secondary difmap
_audit_block_code ga_ng9
_audit_creation_method SHELXL-97
_cell_angle_alpha 109.973(8)
_cell_angle_beta 112.326(16)
_cell_angle_gamma 92.626(6)
_cell_formula_units_Z 2
_cell_length_a 12.603(6)
_cell_length_b 12.885(5)
_cell_length_c 14.088(6)
_cell_measurement_reflns_used 8185
_cell_measurement_temperature 100(2)
_cell_measurement_theta_max 31.89
_cell_measurement_theta_min 2.71
_cell_volume 1948.0(15)
_computing_cell_refinement
;
SAINT (Bruker AXS, 1997-2008). Includes estimated systematic errors
 of the unit cell constants from Monte Carlo simulations.
;
_computing_data_collection 'SMART-5.631 (Bruker AXS, 2003)'
_computing_data_reduction 'SAINT (Bruker AXS, 1997-2008); SADABS (Bruker AXS, 2008)'
_computing_publication_material 'SHELXL-97 (Sheldrick, 1997)'
_computing_structure_refinement 'SHELXL-97 (Sheldrick, 1997)'
_computing_structure_solution 'SUPERFLIP (Palatinus, 2007-2009)'
_diffrn_ambient_environment 'perfluoro polyether oil'
_diffrn_ambient_temperature 100(2)
_diffrn_detector 'CCD plate'
_diffrn_detector_area_resol_mean 8.19
_diffrn_detector_type CCD-PXL-KAF2
_diffrn_measured_fraction_theta_full 0.989
_diffrn_measured_fraction_theta_max 0.925
_diffrn_measurement_device 'three-circle diffractometer'
_diffrn_measurement_device_type 'Bruker AXS Smart 1000'
_diffrn_measurement_method '\f- and \w-scans'
_diffrn_measurement_specimen_support 'polyimid foil'
_diffrn_radiation_monochromator graphite
_diffrn_radiation_probe x-ray
_diffrn_radiation_type MoK\a
_diffrn_radiation_wavelength 0.71073
_diffrn_reflns_av_R_equivalents 0.0401
_diffrn_reflns_av_sigmaI/netI 0.0357
_diffrn_reflns_limit_h_max 16
_diffrn_reflns_limit_h_min -18
_diffrn_reflns_limit_k_max 18
_diffrn_reflns_limit_k_min -19
_diffrn_reflns_limit_l_max 20
_diffrn_reflns_limit_l_min 0
_diffrn_reflns_number 48824
_diffrn_reflns_theta_full 31.00
_diffrn_reflns_theta_max 32.22
_diffrn_reflns_theta_min 1.78
_diffrn_source 'fine-focus sealed tube'
_exptl_absorpt_coefficient_mu 0.558
_exptl_absorpt_correction_T_max 0.7464
_exptl_absorpt_correction_T_min 0.6840
_exptl_absorpt_correction_type multi-scan
_exptl_absorpt_process_details
;
multi-scan from symmetry-related measurements (Blessing 1995)
SADABS (Sheldrick & Bruker AXS, 2004-2008)
;
_exptl_crystal_colour yellow
_exptl_crystal_density_diffrn 1.374
_exptl_crystal_description needle
_exptl_crystal_F_000 836
_exptl_crystal_size_max 0.13
_exptl_crystal_size_mid 0.10
_exptl_crystal_size_min 0.08
_refine_diff_density_max 0.960
_refine_diff_density_min -0.465
_refine_diff_density_rms 0.086
_refine_ls_abs_structure_details 'Flack H D (1983), Acta Cryst. A39, 876-881'
_refine_ls_extinction_method none
_refine_ls_goodness_of_fit_ref 1.028
_refine_ls_hydrogen_treatment constr
_refine_ls_matrix_type full
_refine_ls_number_parameters 506
_refine_ls_number_reflns 12744
_refine_ls_number_restraints 0
_refine_ls_restrained_S_all 1.028
_refine_ls_R_factor_all 0.0458
_refine_ls_R_factor_gt 0.0333
_refine_ls_shift/su_max 0.001
_refine_ls_shift/su_mean 0.000
_refine_ls_structure_factor_coef Fsqd
_refine_ls_weighting_details 'calc w=1/[\s^2^(Fo^2^)+(0.0332P)^2^+1.5816P] where P=(Fo^2^+2Fc^2^)/3'
_refine_ls_weighting_scheme calc
_refine_ls_wR_factor_gt 0.0745
_refine_ls_wR_factor_ref 0.0810
_reflns_number_gt 10597
_reflns_number_total 12744
_reflns_threshold_expression >2sigma(I)
_cod_data_source_file ic302454n_si_002_6.cif
_cod_data_source_block complex_11
_cod_original_cell_volume 1947.9(15)
_cod_database_code 4333886
_audit_block_refno 1251

loop_
_symmetry_equiv_pos_as_xyz
'x, y, z'
'-x, -y, -z'

loop_
_atom_site_label
_atom_site_type_symbol
_atom_site_fract_x
_atom_site_fract_y
_atom_site_fract_z
_atom_site_U_iso_or_equiv
_atom_site_adp_type
_atom_site_occupancy
_atom_site_symmetry_multiplicity
_atom_site_calc_flag
_atom_site_refinement_flags
_atom_site_disorder_assembly
_atom_site_disorder_group
Rh Rh 0.339297(11) 0.205393(10) 0.253643(10) 0.01215(4) Uani 1 1 d . . .
P1 P 0.51497(4) 0.15831(3) 0.25792(3) 0.01184(7) Uani 1 1 d . . .
P2 P 0.16681(4) 0.25806(3) 0.25334(3) 0.01144(7) Uani 1 1 d . . .
O O 0.46468(13) 0.44396(12) 0.38079(14) 0.0342(3) Uani 1 1 d . . .
N1 N 0.25145(12) 0.03483(11) 0.16127(11) 0.0127(2) Uani 1 1 d . . .
C2 C 0.13996(13) -0.00640(12) 0.14911(12) 0.0113(3) Uani 1 1 d . . .
C3 C 0.04238(14) 0.04541(13) 0.13725(12) 0.0124(3) Uani 1 1 d . . .
C4 C -0.05742(14) -0.01241(13) 0.13067(13) 0.0139(3) Uani 1 1 d . . .
H4 H -0.1224 0.0235 0.1252 0.017 Uiso 1 1 calc R . .
C5 C -0.06810(14) -0.12151(13) 0.13168(13) 0.0126(3) Uani 1 1 d . . .
C6 C 0.02613(14) -0.17443(13) 0.13680(13) 0.0132(3) Uani 1 1 d . . .
H6 H 0.0209 -0.2492 0.1344 0.016 Uiso 1 1 calc R . .
C7 C 0.12905(13) -0.11749(13) 0.14554(12) 0.0117(3) Uani 1 1 d . . .
C8 C 0.23848(14) -0.14967(13) 0.15333(13) 0.0123(3) Uani 1 1 d . . .
C9 C 0.28099(14) -0.24682(13) 0.15861(14) 0.0150(3) Uani 1 1 d . . .
H9 H 0.2324 -0.3079 0.1550 0.018 Uiso 1 1 calc R . .
C10 C 0.39411(15) -0.25411(14) 0.16913(14) 0.0158(3) Uani 1 1 d . A .
C11 C 0.45979(14) -0.16369(13) 0.16728(14) 0.0147(3) Uani 1 1 d . . .
H11 H 0.5362 -0.1692 0.1713 0.018 Uiso 1 1 calc R . .
C12 C 0.41888(14) -0.06675(13) 0.15983(13) 0.0131(3) Uani 1 1 d . . .
C13 C 0.30865(14) -0.05599(13) 0.15993(13) 0.0121(3) Uani 1 1 d . . .
C14 C 0.49004(14) 0.02105(13) 0.14800(13) 0.0135(3) Uani 1 1 d . . .
H14A H 0.4480 0.0248 0.0743 0.016 Uiso 1 1 calc R . .
H14B H 0.5661 0.0003 0.1530 0.016 Uiso 1 1 calc R . .
C15 C 0.04348(14) 0.15885(13) 0.13027(13) 0.0138(3) Uani 1 1 d . . .
H15A H -0.0307 0.1832 0.1273 0.017 Uiso 1 1 calc R . .
H15B H 0.0517 0.1554 0.0621 0.017 Uiso 1 1 calc R . .
C16 C -0.17876(14) -0.17453(14) 0.13211(14) 0.0149(3) Uani 1 1 d . . .
C17 C -0.18391(17) -0.10301(16) 0.24199(15) 0.0226(4) Uani 1 1 d . . .
H17A H -0.1138 -0.1021 0.3047 0.034 Uiso 1 1 calc R . .
H17B H -0.2538 -0.1355 0.2451 0.034 Uiso 1 1 calc R . .
H17C H -0.1875 -0.0258 0.2463 0.034 Uiso 1 1 calc R . .
C18 C -0.28859(16) -0.17564(18) 0.03373(16) 0.0255(4) Uani 1 1 d . . .
H18A H -0.2926 -0.0982 0.0389 0.038 Uiso 1 1 calc R . .
H18B H -0.3585 -0.2092 0.0360 0.038 Uiso 1 1 calc R . .
H18C H -0.2846 -0.2202 -0.0364 0.038 Uiso 1 1 calc R . .
C19 C -0.17805(16) -0.29558(15) 0.12489(17) 0.0235(4) Uani 1 1 d . . .
H19A H -0.1724 -0.3416 0.0561 0.035 Uiso 1 1 calc R . .
H19B H -0.2506 -0.3265 0.1248 0.035 Uiso 1 1 calc R . .
H19C H -0.1108 -0.2962 0.1891 0.035 Uiso 1 1 calc R . .
C20 C 0.44790(16) -0.35417(15) 0.18643(18) 0.0229(4) Uani 1 1 d . . .
C21A C 0.4914(3) -0.3279(3) 0.3185(3) 0.0308(8) Uani 0.625(5) 1 d P A 1
H21A H 0.5462 -0.2551 0.3626 0.046 Uiso 0.625(5) 1 calc PR A 1
H21B H 0.5306 -0.3874 0.3356 0.046 Uiso 0.625(5) 1 calc PR A 1
H21C H 0.4236 -0.3255 0.3367 0.046 Uiso 0.625(5) 1 calc PR A 1
C21B C 0.5475(6) -0.3229(5) 0.2849(6) 0.0372(18) Uani 0.375(5) 1 d P A 2
H21D H 0.6044 -0.2657 0.2883 0.056 Uiso 0.375(5) 1 calc PR A 2
H21E H 0.5818 -0.3890 0.2881 0.056 Uiso 0.375(5) 1 calc PR A 2
H21F H 0.5270 -0.2918 0.3480 0.056 Uiso 0.375(5) 1 calc PR A 2
C22A C 0.3632(4) -0.4611(4) 0.1251(5) 0.0311(10) Uani 0.625(5) 1 d P A 1
H22A H 0.2994 -0.4558 0.1491 0.047 Uiso 0.625(5) 1 calc PR A 1
H22B H 0.4021 -0.5216 0.1400 0.047 Uiso 0.625(5) 1 calc PR A 1
H22C H 0.3313 -0.4776 0.0452 0.047 Uiso 0.625(5) 1 calc PR A 1
C22B C 0.3521(8) -0.4536(7) 0.1646(8) 0.0293(17) Uani 0.375(5) 1 d P A 2
H22D H 0.3223 -0.4296 0.2219 0.044 Uiso 0.375(5) 1 calc PR A 2
H22E H 0.3872 -0.5195 0.1671 0.044 Uiso 0.375(5) 1 calc PR A 2
H22F H 0.2875 -0.4733 0.0911 0.044 Uiso 0.375(5) 1 calc PR A 2
C23A C 0.5585(3) -0.3617(3) 0.1687(4) 0.0322(9) Uani 0.625(5) 1 d P A 1
H23A H 0.5416 -0.3700 0.0923 0.048 Uiso 0.625(5) 1 calc PR A 1
H23B H 0.5883 -0.4271 0.1810 0.048 Uiso 0.625(5) 1 calc PR A 1
H23C H 0.6176 -0.2929 0.2212 0.048 Uiso 0.625(5) 1 calc PR A 1
C23B C 0.4786(6) -0.4129(5) 0.0780(6) 0.0339(17) Uani 0.375(5) 1 d P A 2
H23D H 0.4057 -0.4435 0.0098 0.051 Uiso 0.375(5) 1 calc PR A 2
H23E H 0.5199 -0.4739 0.0870 0.051 Uiso 0.375(5) 1 calc PR A 2
H23F H 0.5283 -0.3560 0.0731 0.051 Uiso 0.375(5) 1 calc PR A 2
C24 C 0.61479(14) 0.25175(13) 0.24212(13) 0.0149(3) Uani 1 1 d . . .
C25 C 0.62855(16) 0.22655(15) 0.14379(15) 0.0213(3) Uani 1 1 d . . .
H25 H 0.5859 0.1578 0.0822 0.026 Uiso 1 1 calc R . .
C26 C 0.70432(18) 0.30116(17) 0.13468(17) 0.0272(4) Uani 1 1 d . . .
H26 H 0.7138 0.2825 0.0674 0.033 Uiso 1 1 calc R . .
C27 C 0.76591(18) 0.40241(17) 0.22344(17) 0.0269(4) Uani 1 1 d . . .
H27 H 0.8168 0.4536 0.2169 0.032 Uiso 1 1 calc R . .
C28 C 0.75281(16) 0.42855(15) 0.32190(16) 0.0240(4) Uani 1 1 d . . .
H28 H 0.7950 0.4977 0.3830 0.029 Uiso 1 1 calc R . .
C29 C 0.67821(15) 0.35379(14) 0.33141(14) 0.0185(3) Uani 1 1 d . . .
H29 H 0.6701 0.3721 0.3993 0.022 Uiso 1 1 calc R . .
C30 C 0.60725(14) 0.13681(13) 0.38235(13) 0.0148(3) Uani 1 1 d . . .
C31 C 0.72114(15) 0.12010(14) 0.40155(14) 0.0178(3) Uani 1 1 d . . .
H31 H 0.7542 0.1273 0.3531 0.021 Uiso 1 1 calc R . .
C32 C 0.78626(17) 0.09296(15) 0.49114(15) 0.0223(3) Uani 1 1 d . . .
H32 H 0.8632 0.0805 0.5031 0.027 Uiso 1 1 calc R . .
C33 C 0.73911(17) 0.08400(15) 0.56334(15) 0.0241(4) Uani 1 1 d . . .
H33 H 0.7837 0.0652 0.6244 0.029 Uiso 1 1 calc R . .
C34 C 0.62732(17) 0.10250(17) 0.54622(16) 0.0252(4) Uani 1 1 d . . .
H34 H 0.5956 0.0974 0.5962 0.030 Uiso 1 1 calc R . .
C35 C 0.56115(16) 0.12855(16) 0.45571(15) 0.0216(3) Uani 1 1 d . . .
H35 H 0.4842 0.1408 0.4440 0.026 Uiso 1 1 calc R . .
C36 C 0.14449(14) 0.39690(13) 0.25356(13) 0.0140(3) Uani 1 1 d . . .
C37 C 0.06521(15) 0.41142(14) 0.16044(14) 0.0171(3) Uani 1 1 d . . .
H37 H 0.0231 0.3480 0.0927 0.021 Uiso 1 1 calc R . .
C38 C 0.04800(17) 0.51959(14) 0.16717(15) 0.0206(3) Uani 1 1 d . . .
H38 H -0.0063 0.5296 0.1040 0.025 Uiso 1 1 calc R . .
C39 C 0.10995(16) 0.61247(14) 0.26585(15) 0.0193(3) Uani 1 1 d . . .
H39 H 0.0974 0.6858 0.2703 0.023 Uiso 1 1 calc R . .
C40 C 0.19000(16) 0.59808(14) 0.35774(14) 0.0191(3) Uani 1 1 d . . .
H40 H 0.2334 0.6618 0.4248 0.023 Uiso 1 1 calc R . .
C41 C 0.20690(16) 0.49091(14) 0.35204(14) 0.0182(3) Uani 1 1 d . . .
H41 H 0.2613 0.4814 0.4156 0.022 Uiso 1 1 calc R . .
C42 C 0.13112(14) 0.25686(13) 0.36699(13) 0.0144(3) Uani 1 1 d . . .
C43 C 0.19535(16) 0.20668(16) 0.43767(15) 0.0213(3) Uani 1 1 d . . .
H43 H 0.2596 0.1759 0.4286 0.026 Uiso 1 1 calc R . .
C44 C 0.16513(19) 0.20177(19) 0.52157(17) 0.0290(4) Uani 1 1 d . . .
H44 H 0.2086 0.1670 0.5694 0.035 Uiso 1 1 calc R . .
C45 C 0.07243(18) 0.24709(18) 0.53578(16) 0.0279(4) Uani 1 1 d . . .
H45 H 0.0532 0.2445 0.5940 0.034 Uiso 1 1 calc R . .
C46 C 0.00716(18) 0.29648(17) 0.46507(16) 0.0254(4) Uani 1 1 d . . .
H46 H -0.0571 0.3270 0.4743 0.030 Uiso 1 1 calc R . .
C47 C 0.03655(16) 0.30103(15) 0.38060(15) 0.0199(3) Uani 1 1 d . . .
H47 H -0.0081 0.3344 0.3319 0.024 Uiso 1 1 calc R . .
C48 C 0.41553(16) 0.35194(15) 0.33285(16) 0.0204(3) Uani 1 1 d . . .

loop_
_atom_site_aniso_label
_atom_site_aniso_U_11
_atom_site_aniso_U_22
_atom_site_aniso_U_33
_atom_site_aniso_U_23
_atom_site_aniso_U_13
_atom_site_aniso_U_12
Rh 0.01336(6) 0.00987(6) 0.01144(6) 0.00312(4) 0.00440(4) 0.00158(4)
P1 0.01249(18) 0.01094(17) 0.01024(17) 0.00310(14) 0.00400(14) 0.00069(13)
P2 0.01372(18) 0.00987(16) 0.01008(17) 0.00384(13) 0.00426(14) 0.00338(13)
O 0.0306(8) 0.0151(6) 0.0455(9) -0.0004(6) 0.0160(7) -0.0021(5)
N1 0.0124(6) 0.0116(6) 0.0126(6) 0.0041(5) 0.0043(5) 0.0023(5)
C2 0.0124(7) 0.0107(6) 0.0093(6) 0.0035(5) 0.0034(5) 0.0017(5)
C3 0.0139(7) 0.0113(6) 0.0103(6) 0.0041(5) 0.0033(5) 0.0036(5)
C4 0.0138(7) 0.0143(7) 0.0126(7) 0.0047(6) 0.0047(6) 0.0045(5)
C5 0.0128(7) 0.0139(7) 0.0116(7) 0.0053(5) 0.0051(6) 0.0031(5)
C6 0.0146(7) 0.0125(7) 0.0126(7) 0.0053(5) 0.0054(6) 0.0035(5)
C7 0.0132(7) 0.0116(6) 0.0108(6) 0.0050(5) 0.0049(5) 0.0035(5)
C8 0.0134(7) 0.0119(6) 0.0124(7) 0.0050(5) 0.0059(6) 0.0030(5)
C9 0.0164(7) 0.0140(7) 0.0180(7) 0.0079(6) 0.0090(6) 0.0043(6)
C10 0.0187(8) 0.0137(7) 0.0187(8) 0.0074(6) 0.0103(6) 0.0064(6)
C11 0.0134(7) 0.0154(7) 0.0171(7) 0.0065(6) 0.0078(6) 0.0047(6)
C12 0.0138(7) 0.0121(6) 0.0115(7) 0.0033(5) 0.0047(6) 0.0015(5)
C13 0.0134(7) 0.0110(6) 0.0109(6) 0.0038(5) 0.0045(5) 0.0028(5)
C14 0.0139(7) 0.0123(7) 0.0138(7) 0.0035(5) 0.0069(6) 0.0014(5)
C15 0.0157(7) 0.0114(6) 0.0125(7) 0.0051(5) 0.0035(6) 0.0042(5)
C16 0.0130(7) 0.0166(7) 0.0156(7) 0.0069(6) 0.0061(6) 0.0032(6)
C17 0.0265(9) 0.0229(8) 0.0225(9) 0.0072(7) 0.0161(8) 0.0038(7)
C18 0.0145(8) 0.0403(11) 0.0237(9) 0.0181(8) 0.0056(7) 0.0021(7)
C19 0.0200(8) 0.0173(8) 0.0370(10) 0.0112(7) 0.0152(8) 0.0026(6)
C20 0.0204(8) 0.0187(8) 0.0426(11) 0.0184(8) 0.0198(8) 0.0105(7)
C21A 0.0357(19) 0.0316(17) 0.0340(18) 0.0227(15) 0.0137(15) 0.0177(14)
C21B 0.038(3) 0.025(3) 0.039(3) 0.016(2) 0.001(3) 0.013(2)
C22A 0.0202(18) 0.0141(15) 0.055(3) 0.012(2) 0.013(2) 0.0047(12)
C22B 0.029(3) 0.021(3) 0.056(5) 0.023(3) 0.027(4) 0.012(2)
C23A 0.0291(18) 0.0274(16) 0.063(3) 0.0275(18) 0.0325(19) 0.0192(14)
C23B 0.056(4) 0.021(3) 0.052(4) 0.021(3) 0.044(4) 0.026(3)
C24 0.0141(7) 0.0148(7) 0.0144(7) 0.0060(6) 0.0044(6) 0.0006(5)
C25 0.0232(9) 0.0207(8) 0.0160(8) 0.0042(6) 0.0075(7) -0.0038(7)
C26 0.0294(10) 0.0312(10) 0.0234(9) 0.0127(8) 0.0128(8) -0.0028(8)
C27 0.0257(9) 0.0249(9) 0.0310(10) 0.0151(8) 0.0100(8) -0.0028(7)
C28 0.0213(9) 0.0175(8) 0.0258(9) 0.0064(7) 0.0050(7) -0.0032(6)
C29 0.0195(8) 0.0155(7) 0.0175(8) 0.0052(6) 0.0062(6) -0.0002(6)
C30 0.0166(7) 0.0126(7) 0.0121(7) 0.0040(5) 0.0039(6) 0.0014(5)
C31 0.0201(8) 0.0156(7) 0.0167(7) 0.0049(6) 0.0078(6) 0.0055(6)
C32 0.0224(9) 0.0188(8) 0.0208(8) 0.0067(7) 0.0045(7) 0.0079(7)
C33 0.0289(10) 0.0191(8) 0.0163(8) 0.0077(7) 0.0010(7) 0.0007(7)
C34 0.0269(9) 0.0309(10) 0.0180(8) 0.0132(7) 0.0070(7) 0.0001(8)
C35 0.0179(8) 0.0290(9) 0.0176(8) 0.0105(7) 0.0061(7) 0.0006(7)
C36 0.0174(7) 0.0121(7) 0.0147(7) 0.0057(6) 0.0082(6) 0.0053(5)
C37 0.0217(8) 0.0144(7) 0.0140(7) 0.0058(6) 0.0060(6) 0.0043(6)
C38 0.0273(9) 0.0174(8) 0.0179(8) 0.0101(6) 0.0070(7) 0.0076(7)
C39 0.0262(9) 0.0126(7) 0.0222(8) 0.0089(6) 0.0110(7) 0.0067(6)
C40 0.0243(9) 0.0127(7) 0.0171(8) 0.0039(6) 0.0074(7) 0.0028(6)
C41 0.0234(8) 0.0135(7) 0.0159(7) 0.0059(6) 0.0060(6) 0.0052(6)
C42 0.0164(7) 0.0134(7) 0.0116(7) 0.0045(5) 0.0044(6) 0.0023(5)
C43 0.0228(9) 0.0252(9) 0.0202(8) 0.0135(7) 0.0089(7) 0.0079(7)
C44 0.0327(11) 0.0390(11) 0.0242(9) 0.0220(9) 0.0121(8) 0.0097(9)
C45 0.0321(10) 0.0348(10) 0.0218(9) 0.0132(8) 0.0150(8) 0.0014(8)
C46 0.0254(9) 0.0304(10) 0.0259(9) 0.0120(8) 0.0156(8) 0.0065(7)
C47 0.0206(8) 0.0228(8) 0.0199(8) 0.0104(7) 0.0100(7) 0.0069(6)
C48 0.0190(8) 0.0174(8) 0.0246(9) 0.0054(7) 0.0110(7) 0.0053(6)

loop_
_atom_type_symbol
_atom_type_description
_atom_type_scat_dispersion_real
_atom_type_scat_dispersion_imag
_atom_type_scat_source
C C 0.0033 0.0016 'International Tables Vol C Tables 4.2.6.8 and 6.1.1.4'
H H 0.0000 0.0000 'International Tables Vol C Tables 4.2.6.8 and 6.1.1.4'
N N 0.0061 0.0033 'International Tables Vol C Tables 4.2.6.8 and 6.1.1.4'
O O 0.0106 0.0060 'International Tables Vol C Tables 4.2.6.8 and 6.1.1.4'
P P 0.1023 0.0942 'International Tables Vol C Tables 4.2.6.8 and 6.1.1.4'
Rh Rh -1.1178 0.9187 'International Tables Vol C Tables 4.2.6.8 and 6.1.1.4'

loop_
_geom_angle_atom_site_label_1
_geom_angle_atom_site_label_2
_geom_angle_atom_site_label_3
_geom_angle
C48 Rh N1 179.67(7)
C48 Rh P2 89.82(6)
N1 Rh P2 90.49(5)
C48 Rh P1 88.42(6)
N1 Rh P1 91.28(5)
P2 Rh P1 178.209(16)
C30 P1 C14 102.05(8)
C30 P1 C24 103.74(8)
C14 P1 C24 104.67(8)
C30 P1 Rh 115.04(6)
C14 P1 Rh 110.57(6)
C24 P1 Rh 118.98(6)
C15 P2 C36 105.14(8)
C15 P2 C42 102.97(8)
C36 P2 C42 101.55(7)
C15 P2 Rh 109.57(6)
C36 P2 Rh 118.67(5)
C42 P2 Rh 117.20(6)
C13 N1 C2 104.15(12)
C13 N1 Rh 123.25(11)
C2 N1 Rh 123.64(10)
N1 C2 C3 129.39(14)
N1 C2 C7 111.82(13)
C3 C2 C7 118.76(14)
C4 C3 C2 118.01(14)
C4 C3 C15 119.97(14)
C2 C3 C15 122.02(14)
C3 C4 C5 123.86(15)
C3 C4 H4 118.1
C5 C4 H4 118.1
C6 C5 C4 117.61(14)
C6 C5 C16 122.64(14)
C4 C5 C16 119.70(14)
C5 C6 C7 119.90(14)
C5 C6 H6 120.1
C7 C6 H6 120.1
C6 C7 C2 121.69(14)
C6 C7 C8 132.12(14)
C2 C7 C8 106.19(13)
C9 C8 C13 121.78(15)
C9 C8 C7 132.42(14)
C13 C8 C7 105.76(13)
C10 C9 C8 120.07(15)
C10 C9 H9 120.0
C8 C9 H9 120.0
C9 C10 C11 117.43(15)
C9 C10 C20 121.58(14)
C11 C10 C20 120.96(15)
C12 C11 C10 123.71(15)
C12 C11 H11 118.1
C10 C11 H11 118.1
C11 C12 C13 118.09(14)
C11 C12 C14 120.31(14)
C13 C12 C14 121.56(14)
N1 C13 C12 129.57(14)
N1 C13 C8 111.97(14)
C12 C13 C8 118.41(14)
C12 C14 P1 109.80(11)
C12 C14 H14A 109.7
P1 C14 H14A 109.7
C12 C14 H14B 109.7
P1 C14 H14B 109.7
H14A C14 H14B 108.2
C3 C15 P2 107.97(11)
C3 C15 H15A 110.1
P2 C15 H15A 110.1
C3 C15 H15B 110.1
P2 C15 H15B 110.1
H15A C15 H15B 108.4
C5 C16 C19 112.11(14)
C5 C16 C17 107.54(13)
C19 C16 C17 108.68(14)
C5 C16 C18 110.77(14)
C19 C16 C18 108.24(15)
C17 C16 C18 109.47(15)
C16 C17 H17A 109.5
C16 C17 H17B 109.5
H17A C17 H17B 109.5
C16 C17 H17C 109.5
H17A C17 H17C 109.5
H17B C17 H17C 109.5
C16 C18 H18A 109.5
C16 C18 H18B 109.5
H18A C18 H18B 109.5
C16 C18 H18C 109.5
H18A C18 H18C 109.5
H18B C18 H18C 109.5
C16 C19 H19A 109.5
C16 C19 H19B 109.5
H19A C19 H19B 109.5
C16 C19 H19C 109.5
H19A C19 H19C 109.5
H19B C19 H19C 109.5
C21B C20 C22A 128.2(4)
C21B C20 C23A 67.2(4)
C22A C20 C23A 112.6(3)
C21B C20 C10 113.2(3)
C22A C20 C10 113.1(2)
C23A C20 C10 113.64(17)
C21B C20 C22B 115.2(5)
C22A C20 C22B 22.3(3)
C23A C20 C22B 128.3(3)
C10 C20 C22B 111.5(3)
C21B C20 C21A 37.7(3)
C22A C20 C21A 107.0(3)
C23A C20 C21A 104.0(2)
C10 C20 C21A 105.62(17)
C22B C20 C21A 86.7(4)
C21B C20 C23B 110.7(4)
C22A C20 C23B 78.0(3)
C23A C20 C23B 44.7(3)
C10 C20 C23B 105.1(2)
C22B C20 C23B 99.9(4)
C21A C20 C23B 143.6(3)
C20 C21A H21A 109.5
C20 C21A H21B 109.5
C20 C21A H21C 109.5
C20 C21B H21D 109.5
C20 C21B H21E 109.5
H21D C21B H21E 109.5
C20 C21B H21F 109.5
H21D C21B H21F 109.5
H21E C21B H21F 109.5
C20 C22A H22A 109.5
C20 C22A H22B 109.5
C20 C22A H22C 109.5
C20 C22B H22D 109.5
C20 C22B H22E 109.5
H22D C22B H22E 109.5
C20 C22B H22F 109.5
H22D C22B H22F 109.5
H22E C22B H22F 109.5
C20 C23A H23A 109.5
C20 C23A H23B 109.5
C20 C23A H23C 109.5
C20 C23B H23D 109.5
C20 C23B H23E 109.5
H23D C23B H23E 109.5
C20 C23B H23F 109.5
H23D C23B H23F 109.5
H23E C23B H23F 109.5
C25 C24 C29 118.53(15)
C25 C24 P1 122.52(13)
C29 C24 P1 118.94(13)
C24 C25 C26 120.66(17)
C24 C25 H25 119.7
C26 C25 H25 119.7
C27 C26 C25 120.25(18)
C27 C26 H26 119.9
C25 C26 H26 119.9
C26 C27 C28 119.62(17)
C26 C27 H27 120.2
C28 C27 H27 120.2
C27 C28 C29 120.17(17)
C27 C28 H28 119.9
C29 C28 H28 119.9
C28 C29 C24 120.78(17)
C28 C29 H29 119.6
C24 C29 H29 119.6
C35 C30 C31 119.13(16)
C35 C30 P1 119.65(13)
C31 C30 P1 121.05(13)
C32 C31 C30 120.27(16)
C32 C31 H31 119.9
C30 C31 H31 119.9
C31 C32 C33 120.15(18)
C31 C32 H32 119.9
C33 C32 H32 119.9
C34 C33 C32 119.99(17)
C34 C33 H33 120.0
C32 C33 H33 120.0
C33 C34 C35 120.07(18)
C33 C34 H34 120.0
C35 C34 H34 120.0
C30 C35 C34 120.38(18)
C30 C35 H35 119.8
C34 C35 H35 119.8
C37 C36 C41 119.51(15)
C37 C36 P2 122.32(12)
C41 C36 P2 118.14(12)
C36 C37 C38 119.71(16)
C36 C37 H37 120.1
C38 C37 H37 120.1
C39 C38 C37 120.29(16)
C39 C38 H38 119.9
C37 C38 H38 119.9
C40 C39 C38 119.92(16)
C40 C39 H39 120.0
C38 C39 H39 120.0
C39 C40 C41 120.15(16)
C39 C40 H40 119.9
C41 C40 H40 119.9
C40 C41 C36 120.41(16)
C40 C41 H41 119.8
C36 C41 H41 119.8
C43 C42 C47 119.55(16)
C43 C42 P2 119.82(13)
C47 C42 P2 120.55(12)
C44 C43 C42 119.81(18)
C44 C43 H43 120.1
C42 C43 H43 120.1
C45 C44 C43 120.43(18)
C45 C44 H44 119.8
C43 C44 H44 119.8
C44 C45 C46 120.19(17)
C44 C45 H45 119.9
C46 C45 H45 119.9
C45 C46 C47 119.62(18)
C45 C46 H46 120.2
C47 C46 H46 120.2
C46 C47 C42 120.39(17)
C46 C47 H47 119.8
C42 C47 H47 119.8
O C48 Rh 178.26(17)

loop_
_geom_bond_atom_site_label_1
_geom_bond_atom_site_label_2
_geom_bond_distance
Rh C48 1.8203(19)
Rh N1 2.1161(15)
Rh P2 2.3057(11)
Rh P1 2.3065(11)
P1 C30 1.8206(18)
P1 C14 1.8257(17)
P1 C24 1.8272(17)
P2 C15 1.8199(17)
P2 C36 1.8227(17)
P2 C42 1.8247(18)
O C48 1.146(2)
N1 C13 1.401(2)
N1 C2 1.404(2)
C2 C3 1.408(2)
C2 C7 1.413(2)
C3 C4 1.387(2)
C3 C15 1.498(2)
C4 C5 1.411(2)
C4 H4 0.9500
C5 C6 1.387(2)
C5 C16 1.528(2)
C6 C7 1.402(2)
C6 H6 0.9500
C7 C8 1.433(2)
C8 C9 1.398(2)
C8 C13 1.418(2)
C9 C10 1.387(2)
C9 H9 0.9500
C10 C11 1.411(2)
C10 C20 1.533(2)
C11 C12 1.394(2)
C11 H11 0.9500
C12 C13 1.403(2)
C12 C14 1.504(2)
C14 H14A 0.9900
C14 H14B 0.9900
C15 H15A 0.9900
C15 H15B 0.9900
C16 C19 1.529(2)
C16 C17 1.535(2)
C16 C18 1.538(2)
C17 H17A 0.9800
C17 H17B 0.9800
C17 H17C 0.9800
C18 H18A 0.9800
C18 H18B 0.9800
C18 H18C 0.9800
C19 H19A 0.9800
C19 H19B 0.9800
C19 H19C 0.9800
C20 C21B 1.382(6)
C20 C22A 1.461(5)
C20 C23A 1.509(3)
C20 C22B 1.581(8)
C20 C21A 1.629(4)
C20 C23B 1.656(6)
C21A H21A 0.9800
C21A H21B 0.9800
C21A H21C 0.9800
C21B H21D 0.9800
C21B H21E 0.9800
C21B H21F 0.9800
C22A H22A 0.9800
C22A H22B 0.9800
C22A H22C 0.9800
C22B H22D 0.9800
C22B H22E 0.9800
C22B H22F 0.9800
C23A H23A 0.9800
C23A H23B 0.9800
C23A H23C 0.9800
C23B H23D 0.9800
C23B H23E 0.9800
C23B H23F 0.9800
C24 C25 1.391(2)
C24 C29 1.400(2)
C25 C26 1.395(2)
C25 H25 0.9500
C26 C27 1.387(3)
C26 H26 0.9500
C27 C28 1.387(3)
C27 H27 0.9500
C28 C29 1.389(2)
C28 H28 0.9500
C29 H29 0.9500
C30 C35 1.394(2)
C30 C31 1.397(2)
C31 C32 1.389(2)
C31 H31 0.9500
C32 C33 1.391(3)
C32 H32 0.9500
C33 C34 1.383(3)
C33 H33 0.9500
C34 C35 1.394(3)
C34 H34 0.9500
C35 H35 0.9500
C36 C37 1.394(2)
C36 C41 1.395(2)
C37 C38 1.397(2)
C37 H37 0.9500
C38 C39 1.388(2)
C38 H38 0.9500
C39 C40 1.385(2)
C39 H39 0.9500
C40 C41 1.387(2)
C40 H40 0.9500
C41 H41 0.9500
C42 C43 1.393(2)
C42 C47 1.394(2)
C43 C44 1.392(3)
C43 H43 0.9500
C44 C45 1.381(3)
C44 H44 0.9500
C45 C46 1.390(3)
C45 H45 0.9500
C46 C47 1.392(3)
C46 H46 0.9500
C47 H47 0.9500

loop_
_geom_torsion_atom_site_label_1
_geom_torsion_atom_site_label_2
_geom_torsion_atom_site_label_3
_geom_torsion_atom_site_label_4
_geom_torsion
C48 Rh P1 C30 84.93(9)
N1 Rh P1 C30 -95.19(7)
P2 Rh P1 C30 75.0(5)
C48 Rh P1 C14 -160.15(8)
N1 Rh P1 C14 19.74(7)
P2 Rh P1 C14 -170.1(5)
C48 Rh P1 C24 -39.01(9)
N1 Rh P1 C24 140.87(7)
P2 Rh P1 C24 -49.0(5)
C48 Rh P2 C15 152.05(8)
N1 Rh P2 C15 -27.84(7)
P1 Rh P2 C15 162.0(5)
C48 Rh P2 C36 31.36(9)
N1 Rh P2 C36 -148.53(7)
P1 Rh P2 C36 41.3(5)
C48 Rh P2 C42 -91.17(9)
N1 Rh P2 C42 88.94(7)
P1 Rh P2 C42 -81.2(5)
C48 Rh N1 C13 43(15)
P2 Rh N1 C13 -157.61(12)
P1 Rh N1 C13 22.09(12)
C48 Rh N1 C2 -175(100)
P2 Rh N1 C2 -15.65(12)
P1 Rh N1 C2 164.04(11)
C13 N1 C2 C3 -175.18(15)
Rh N1 C2 C3 36.9(2)
C13 N1 C2 C7 2.71(17)
Rh N1 C2 C7 -145.19(11)
N1 C2 C3 C4 -177.65(15)
C7 C2 C3 C4 4.6(2)
N1 C2 C3 C15 3.1(2)
C7 C2 C3 C15 -174.65(14)
C2 C3 C4 C5 -2.1(2)
C15 C3 C4 C5 177.19(14)
C3 C4 C5 C6 -1.7(2)
C3 C4 C5 C16 175.79(15)
C4 C5 C6 C7 2.7(2)
C16 C5 C6 C7 -174.64(14)
C5 C6 C7 C2 -0.1(2)
C5 C6 C7 C8 179.30(16)
N1 C2 C7 C6 178.24(14)
C3 C2 C7 C6 -3.6(2)
N1 C2 C7 C8 -1.33(17)
C3 C2 C7 C8 176.81(13)
C6 C7 C8 C9 -2.5(3)
C2 C7 C8 C9 177.00(17)
C6 C7 C8 C13 179.87(16)
C2 C7 C8 C13 -0.63(16)
C13 C8 C9 C10 -0.9(2)
C7 C8 C9 C10 -178.16(16)
C8 C9 C10 C11 -3.8(2)
C8 C9 C10 C20 174.04(16)
C9 C10 C11 C12 2.5(2)
C20 C10 C11 C12 -175.27(16)
C10 C11 C12 C13 3.4(2)
C10 C11 C12 C14 -174.49(15)
C2 N1 C13 C12 174.16(16)
Rh N1 C13 C12 -37.8(2)
C2 N1 C13 C8 -3.13(17)
Rh N1 C13 C8 144.92(11)
C11 C12 C13 N1 174.99(15)
C14 C12 C13 N1 -7.2(3)
C11 C12 C13 C8 -7.9(2)
C14 C12 C13 C8 169.99(14)
C9 C8 C13 N1 -175.53(14)
C7 C8 C13 N1 2.41(17)
C9 C8 C13 C12 6.8(2)
C7 C8 C13 C12 -175.22(14)
C11 C12 C14 P1 -125.19(14)
C13 C12 C14 P1 57.00(18)
C30 P1 C14 C12 66.07(13)
C24 P1 C14 C12 173.95(11)
Rh P1 C14 C12 -56.77(12)
C4 C3 C15 P2 124.81(14)
C2 C3 C15 P2 -55.97(17)
C36 P2 C15 C3 -168.46(11)
C42 P2 C15 C3 -62.49(12)
Rh P2 C15 C3 62.95(12)
C6 C5 C16 C19 -6.7(2)
C4 C5 C16 C19 175.95(15)
C6 C5 C16 C17 112.66(17)
C4 C5 C16 C17 -64.65(19)
C6 C5 C16 C18 -127.76(17)
C4 C5 C16 C18 54.9(2)
C9 C10 C20 C21B -119.7(4)
C11 C10 C20 C21B 58.0(4)
C9 C10 C20 C22A 36.3(3)
C11 C10 C20 C22A -146.0(3)
C9 C10 C20 C23A 166.2(2)
C11 C10 C20 C23A -16.1(3)
C9 C10 C20 C22B 12.2(4)
C11 C10 C20 C22B -170.1(4)
C9 C10 C20 C21A -80.4(2)
C11 C10 C20 C21A 97.3(2)
C9 C10 C20 C23B 119.5(3)
C11 C10 C20 C23B -62.8(3)
C30 P1 C24 C25 126.50(15)
C14 P1 C24 C25 19.87(17)
Rh P1 C24 C25 -104.20(15)
C30 P1 C24 C29 -54.85(15)
C14 P1 C24 C29 -161.48(14)
Rh P1 C24 C29 74.45(14)
C29 C24 C25 C26 0.3(3)
P1 C24 C25 C26 178.94(15)
C24 C25 C26 C27 -0.8(3)
C25 C26 C27 C28 0.8(3)
C26 C27 C28 C29 -0.1(3)
C27 C28 C29 C24 -0.4(3)
C25 C24 C29 C28 0.3(3)
P1 C24 C29 C28 -178.37(14)
C14 P1 C30 C35 -107.93(15)
C24 P1 C30 C35 143.48(14)
Rh P1 C30 C35 11.82(16)
C14 P1 C30 C31 67.30(15)
C24 P1 C30 C31 -41.29(15)
Rh P1 C30 C31 -172.95(11)
C35 C30 C31 C32 1.5(2)
P1 C30 C31 C32 -173.72(13)
C30 C31 C32 C33 -1.0(3)
C31 C32 C33 C34 -0.2(3)
C32 C33 C34 C35 0.9(3)
C31 C30 C35 C34 -0.8(3)
P1 C30 C35 C34 174.49(14)
C33 C34 C35 C30 -0.4(3)
C15 P2 C36 C37 -14.60(16)
C42 P2 C36 C37 -121.62(15)
Rh P2 C36 C37 108.32(14)
C15 P2 C36 C41 163.38(13)
C42 P2 C36 C41 56.36(15)
Rh P2 C36 C41 -73.70(14)
C41 C36 C37 C38 -0.9(3)
P2 C36 C37 C38 177.09(13)
C36 C37 C38 C39 0.4(3)
C37 C38 C39 C40 0.6(3)
C38 C39 C40 C41 -1.2(3)
C39 C40 C41 C36 0.7(3)
C37 C36 C41 C40 0.3(3)
P2 C36 C41 C40 -177.71(14)
C15 P2 C42 C43 109.08(15)
C36 P2 C42 C43 -142.21(14)
Rh P2 C42 C43 -11.24(16)
C15 P2 C42 C47 -67.87(15)
C36 P2 C42 C47 40.83(15)
Rh P2 C42 C47 171.80(12)
C47 C42 C43 C44 -0.4(3)
P2 C42 C43 C44 -177.43(15)
C42 C43 C44 C45 -0.5(3)
C43 C44 C45 C46 1.1(3)
C44 C45 C46 C47 -0.7(3)
C45 C46 C47 C42 -0.3(3)
C43 C42 C47 C46 0.8(3)
P2 C42 C47 C46 177.79(14)
N1 Rh C48 O 30(18)
P2 Rh C48 O -129(6)
P1 Rh C48 O 51(6)
